data_8000369
loop_
_publ_author_name
'Andrzejewski, Micha\/l'
'Katrusiak, Andrzej'

_publ_section_title
;
 Piezochromic Porous Metal-Organic Framework.
;
_journal_issue 1
_journal_name_full 'The journal of physical chemistry letters'
_journal_page_first 279
_journal_page_last 284
_journal_paper_doi 10.1021/acs.jpclett.6b02458
_journal_volume 8
_journal_year 2017
_chemical_formula_moiety 'C14 H16 Co N2 O5'
_chemical_formula_sum 'C14 H17 Co N2 O5'
_chemical_formula_weight 352.22
_chemical_name_common AMU1
_chemical_name_systematic
;
Co(1,4-benzenedicarboxylate)(1,4-diazabicyclo[2.2.2]octane)H2O
;
_space_group_crystal_system monoclinic
_space_group_IT_number 6
_space_group_name_Hall 'P -2y'
_space_group_name_H-M_alt 'P 1 m 1'
_atom_sites_solution_hydrogens geom
_atom_sites_solution_primary direct
_audit_creation_date 2016-07-12
_audit_creation_method
;
Olex2 1.2
(compiled 2016.02.19 svn.r3266 for OlexSys, GUI svn.r5155)
;
_cell_angle_alpha 90
_cell_angle_beta 95.196(17)
_cell_angle_gamma 90
_cell_formula_units_Z 1
_cell_length_a 6.0764(7)
_cell_length_b 7.0959(5)
_cell_length_c 10.704(4)
_cell_measurement_reflns_used 563
_cell_measurement_temperature 296(2)
_cell_measurement_theta_max 53.622
_cell_measurement_theta_min 9.884
_cell_volume 459.63(18)
_computing_molecular_graphics 'Olex2 (Dolomanov et al., 2009)'
_computing_publication_material 'Olex2 (Dolomanov et al., 2009)'
_computing_structure_refinement 'ShelXL (Sheldrick, 2015)'
_computing_structure_solution 'ShelXS (Sheldrick, 2008)'
_diffrn_ambient_temperature 296(2)
_diffrn_measured_fraction_theta_full 0.304
_diffrn_measured_fraction_theta_max 0.295
_diffrn_measurement_device_type 'multiwire proportional'
_diffrn_measurement_method 'phi and omega scans'
_diffrn_radiation_monochromator graphite
_diffrn_radiation_type MoK\a
_diffrn_radiation_wavelength 0.71073
_diffrn_reflns_av_R_equivalents 0.0423
_diffrn_reflns_av_unetI/netI 0.0414
_diffrn_reflns_Laue_measured_fraction_full 0.304
_diffrn_reflns_Laue_measured_fraction_max 0.295
_diffrn_reflns_limit_h_max 7
_diffrn_reflns_limit_h_min -7
_diffrn_reflns_limit_k_max 8
_diffrn_reflns_limit_k_min -8
_diffrn_reflns_limit_l_max 4
_diffrn_reflns_limit_l_min -4
_diffrn_reflns_number 2325
_diffrn_reflns_point_group_measured_fraction_full 0.302
_diffrn_reflns_point_group_measured_fraction_max 0.293
_diffrn_reflns_theta_full 26.000
_diffrn_reflns_theta_max 26.311
_diffrn_reflns_theta_min 4.942
_exptl_absorpt_coefficient_mu 0.954
_exptl_absorpt_correction_T_max 0.909
_exptl_absorpt_correction_T_min 0.892
_exptl_absorpt_correction_type multi-scan
_exptl_absorpt_process_details
;
Data were collected and reduced by program CrysAlisPro, 
and SCALE3 ABSPACK was used for absorption correction
;
_exptl_crystal_colour purple
_exptl_crystal_density_diffrn 1.273
_exptl_crystal_description plate
_exptl_crystal_F_000 182
_exptl_crystal_size_max 0.3
_exptl_crystal_size_mid 0.1
_exptl_crystal_size_min 0.1
_refine_diff_density_max 2.416
_refine_diff_density_min -1.125
_refine_diff_density_rms 0.278
_refine_ls_abs_structure_details
;
 Refined as a perfect inversion twin.
;
_refine_ls_abs_structure_Flack 0.5
_refine_ls_extinction_method none
_refine_ls_goodness_of_fit_ref 2.288
_refine_ls_hydrogen_treatment constr
_refine_ls_matrix_type full
_refine_ls_number_parameters 40
_refine_ls_number_reflns 563
_refine_ls_number_restraints 38
_refine_ls_restrained_S_all 3.177
_refine_ls_R_factor_all 0.2213
_refine_ls_R_factor_gt 0.1941
_refine_ls_shift/su_max 0.000
_refine_ls_shift/su_mean 0.000
_refine_ls_structure_factor_coef Fsqd
_refine_ls_weighting_details 'w=1/[\s^2^(Fo^2^)+(0.2000P)^2^] where P=(Fo^2^+2Fc^2^)/3'
_refine_ls_weighting_scheme calc
_refine_ls_wR_factor_gt 0.4343
_refine_ls_wR_factor_ref 0.4739
_reflns_Friedel_coverage 0.980
_reflns_Friedel_fraction_full 0.300
_reflns_Friedel_fraction_max 0.292
_reflns_number_gt 466
_reflns_number_total 563
_reflns_threshold_expression 'I > 2\s(I)'
_cod_data_source_file jz6b02458_si_004.cif
_cod_data_source_block 010GPa_Pm_oil
_cod_original_cell_volume 459.62(18)
_cod_database_code 8000369
_shelx_space_group_comment
;
The symmetry employed for this shelxl refinement is uniquely defined
by the following loop, which should always be used as a source of
symmetry information in preference to the above space-group names.
They are only intended as comments.
;
_olex2_refinement_description
;
1. Fixed Uiso
 At 1.2 times of:
  All C(H) groups, All C(H,H) groups
2. Restrained distances
 O2-C7
 1.23 with sigma of 0.001
 C7-O1
 1.23 with sigma of 0.001
 O3-C8
 1.23 with sigma of 0.001
 C8-O4
 1.23 with sigma of 0.001
 C8-C4
 1.48 with sigma of 0.001
 C7-C1
 1.48 with sigma of 0.001
 C1-C6
 1.38 with sigma of 0.001
 C6-C5
 1.38 with sigma of 0.001
 C5-C4
 1.38 with sigma of 0.001
 C4-C3
 1.38 with sigma of 0.001
 C3-C2
 1.38 with sigma of 0.001
 C2-C1
 1.38 with sigma of 0.001
 N1-C9
 1.48 with sigma of 0.001
 N1-C10
 1.48 with sigma of 0.001
 N1-C11
 1.48 with sigma of 0.001
 O3-C4 \\sim C4-O4
 with sigma of 0.02
 C3-C8 \\sim C8-C5
 with sigma of 0.02
 O2-Co1 \\sim Co1-O1
 with sigma of 0.02
3. Restrained planarity
 O1, O4, O2, C7, C4, C3, C2, C1, C6, C5, C8, O3
 with sigma of 0.1
 O1, O4, O2, C7, C4, C3, C2, C1, C6, C5, C8, O3
 with sigma of 0.1
4. Uiso/Uaniso restraints and constraints
Uiso(C7) = Uiso(C1) = Uiso(C2) = Uiso(C3) = Uiso(C4) = Uiso(C8) = Uiso(C5) =
Uiso(C6)
Uiso(O1) = Uiso(O2) = Uiso(O3) = Uiso(O4)
Uiso(C10) = Uiso(C11) = Uiso(C9)
5.a Secondary CH2 refined with riding coordinates:
 C9(H9A,H9B), C10(H10A,H10B), C11(H11A,H11B)
5.b Aromatic/amide H refined with riding coordinates:
 C3(H3), C2(H2), C6(H6), C5(H5)
5.c Fitted hexagon refined as free rotating group:
 C4(C3,C2,C1,C6,C5)
;
_olex2_submission_special_instructions 'No special instructions were received'

loop_
_space_group_symop_operation_xyz
'x, y, z'
'x, -y, z'

loop_
_atom_site_label
_atom_site_type_symbol
_atom_site_fract_x
_atom_site_fract_y
_atom_site_fract_z
_atom_site_U_iso_or_equiv
_atom_site_adp_type
_atom_site_occupancy
_atom_site_site_symmetry_order
_atom_site_calc_flag
_atom_site_refinement_flags_posn
_atom_site_refinement_flags_adp
_atom_site_refinement_flags_occupancy
Co1 Co 0.016(3) 0.0000 -0.011(4) 0.037(3) Uiso 1 2 d DS T P
O1 O 0.097(3) 0.0000 0.194(5) 0.059(7) Uiso 1 2 d DS T P
O4 O -0.104(6) 0.0000 0.793(4) 0.059(7) Uiso 1 2 d DS T P
O2 O -0.255(6) 0.0000 0.114(3) 0.059(7) Uiso 1 2 d DS T P
C7 C -0.105(3) 0.0000 0.1987(14) 0.063(7) Uiso 1 2 d DS T P
N1 N 0.011(4) 0.314(3) -0.006(3) 0.037(7) Uiso 1 1 d D . .
C4 C -0.230(3) 0.0000 0.5836(13) 0.063(7) Uiso 1 2 d DS T P
C3 C -0.409(4) 0.0000(5) 0.4930(18) 0.063(7) Uiso 1 2 d DGS T P
H3 H -0.5526 0.0000 0.5169 0.076 Uiso 1 2 calc RS T P
C2 C -0.374(6) 0.0000(7) 0.3665(15) 0.063(7) Uiso 1 2 d DGS T P
H2 H -0.4935 0.0000 0.3058 0.076 Uiso 1 2 calc RS T P
C1 C -0.160(7) 0.0000(7) 0.3307(16) 0.063(7) Uiso 1 2 d DGS T P
C6 C 0.019(5) 0.0000(7) 0.421(3) 0.063(7) Uiso 1 2 d DGS T P
H6 H 0.1626 0.0000 0.3974 0.076 Uiso 1 2 calc RS T P
C5 C -0.016(3) 0.0000(5) 0.548(2) 0.063(7) Uiso 1 2 d DGS T P
H5 H 0.1035 0.0000 0.6085 0.076 Uiso 1 2 calc RS T P
O1W O 0.356(5) 0.0000 -0.029(8) 0.021(5) Uiso 1 2 d S T P
C8 C -0.270(2) 0.0000 0.7180(12) 0.063(7) Uiso 1 2 d DS T P
O3 O -0.466(4) 0.0000 0.739(5) 0.059(7) Uiso 1 2 d DS T P
C9 C 0.119(7) 0.394(7) -0.112(4) 0.058(9) Uiso 1 1 d D . .
H9A H 0.2700 0.3489 -0.1088 0.070 Uiso 1 1 calc R . .
H9B H 0.0422 0.3489 -0.1904 0.070 Uiso 1 1 calc R . .
C10 C -0.214(5) 0.395(6) -0.021(14) 0.058(9) Uiso 1 1 d D . .
H10A H -0.2966 0.3500 0.0470 0.070 Uiso 1 1 calc R . .
H10B H -0.2896 0.3500 -0.0990 0.070 Uiso 1 1 calc R . .
C11 C 0.140(7) 0.399(6) 0.104(4) 0.058(9) Uiso 1 1 d D . .
H11A H 0.0810 0.3550 0.1797 0.070 Uiso 1 1 calc R . .
H11B H 0.2918 0.3550 0.1057 0.070 Uiso 1 1 calc R . .

loop_
_atom_type_symbol
_atom_type_description
_atom_type_scat_dispersion_real
_atom_type_scat_dispersion_imag
_atom_type_scat_source
C C 0.0033 0.0016 'International Tables Vol C Tables 4.2.6.8 and 6.1.1.4'
H H 0.0000 0.0000 'International Tables Vol C Tables 4.2.6.8 and 6.1.1.4'
Co Co 0.3494 0.9721 'International Tables Vol C Tables 4.2.6.8 and 6.1.1.4'
N N 0.0061 0.0033 'International Tables Vol C Tables 4.2.6.8 and 6.1.1.4'
O O 0.0106 0.0060 'International Tables Vol C Tables 4.2.6.8 and 6.1.1.4'

loop_
_geom_angle_atom_site_label_1
_geom_angle_atom_site_label_2
_geom_angle_atom_site_label_3
_geom_angle
_geom_angle_site_symmetry_1
_geom_angle_site_symmetry_3
O1 Co1 O2 60.8(13) . .
O1 Co1 C7 30.4(7) . .
O1 Co1 N1 88.8(13) . .
O1 Co1 N1 88.8(13) . 2
O4 Co1 O1 173.1(19) 1_554 .
O4 Co1 O2 112.3(18) 1_554 .
O4 Co1 C7 142.7(17) 1_554 .
O4 Co1 N1 91.0(12) 1_554 .
O4 Co1 N1 91.0(12) 1_554 2
O4 Co1 O1W 99(2) 1_554 .
O2 Co1 C7 30.4(7) . .
O2 Co1 N1 88.5(12) . 2
O2 Co1 N1 88.5(12) . .
N1 Co1 C7 88.4(14) . .
N1 Co1 C7 88.4(14) 2 .
N1 Co1 N1 177(3) 2 .
O1W Co1 O1 87.8(19) . .
O1W Co1 O2 148.6(17) . .
O1W Co1 C7 118.2(17) . .
O1W Co1 N1 91.1(8) . .
O1W Co1 N1 91.1(8) . 2
C7 O1 Co1 85(3) . .
C8 O4 Co1 145(4) . 1_556
C7 O2 Co1 84(2) . .
O1 C7 Co1 65(3) . .
O1 C7 O2 130(5) . .
O1 C7 C1 110(4) . .
O2 C7 Co1 65(2) . .
O2 C7 C1 119(3) . .
C1 C7 Co1 175(2) . .
C9 N1 Co1 111(3) . .
C9 N1 C10 104(6) . .
C9 N1 C11 102(3) . .
C10 N1 Co1 114(2) . .
C10 N1 C11 110(5) . .
C11 N1 Co1 115(3) . .
C3 C4 C5 120.0 . .
C3 C4 C8 119.5(10) . .
C5 C4 C8 120.5(10) . .
C4 C3 H3 120.0 . .
C2 C3 C4 120.0 . .
C2 C3 H3 120.0 . .
C3 C2 H2 120.0 . .
C1 C2 C3 120.0 . .
C1 C2 H2 120.0 . .
C2 C1 C7 124(2) . .
C2 C1 C6 120.0 . .
C6 C1 C7 116(2) . .
C1 C6 H6 120.0 . .
C1 C6 C5 120.0 . .
C5 C6 H6 120.0 . .
C4 C5 H5 120.0 . .
C6 C5 C4 120.0 . .
C6 C5 H5 120.0 . .
O4 C8 C4 116(3) . .
O4 C8 O3 129(5) . .
O3 C8 C4 115(3) . .
N1 C9 H9A 109.1 . .
N1 C9 H9B 109.1 . .
C9 C9 N1 113(2) 2_565 .
C9 C9 H9A 109.1 2_565 .
C9 C9 H9B 109.1 2_565 .
H9A C9 H9B 107.8 . .
N1 C10 C10 113(2) . 2_565
N1 C10 H10A 109.0 . .
N1 C10 H10B 109.0 . .
C10 C10 H10A 109.0 2_565 .
C10 C10 H10B 109.0 2_565 .
H10A C10 H10B 107.8 . .
N1 C11 H11A 108.7 . .
N1 C11 H11B 108.7 . .
C11 C11 N1 114(2) 2_565 .
C11 C11 H11A 108.7 2_565 .
C11 C11 H11B 108.7 2_565 .
H11A C11 H11B 107.6 . .

loop_
_geom_bond_atom_site_label_1
_geom_bond_atom_site_label_2
_geom_bond_distance
_geom_bond_site_symmetry_2
Co1 O1 2.20(6) .
Co1 O4 2.17(5) 1_554
Co1 O2 2.21(6) .
Co1 C7 2.42(5) .
Co1 N1 2.23(2) .
Co1 N1 2.23(2) 2
Co1 O1W 2.09(3) .
O1 C7 1.2300(15) .
O4 Co1 2.17(5) 1_556
O4 C8 1.2300(15) .
O2 C7 1.2301(15) .
C7 C1 1.4800(16) .
N1 C9 1.4800(15) .
N1 C10 1.4800(15) .
N1 C11 1.4800(15) .
C4 C3 1.3900 .
C4 C5 1.3900 .
C4 C8 1.4800(16) .
C3 H3 0.9300 .
C3 C2 1.3900 .
C2 H2 0.9300 .
C2 C1 1.3900 .
C1 C6 1.3900 .
C6 H6 0.9300 .
C6 C5 1.3900 .
C5 H5 0.9300 .
C8 O3 1.2300(15) .
C9 C9 1.51(10) 2_565
C9 H9A 0.9700 .
C9 H9B 0.9700 .
C10 C10 1.50(9) 2_565
C10 H10A 0.9700 .
C10 H10B 0.9700 .
C11 C11 1.44(9) 2_565
C11 H11A 0.9700 .
C11 H11B 0.9700 .

loop_
_geom_torsion_atom_site_label_1
_geom_torsion_atom_site_label_2
_geom_torsion_atom_site_label_3
_geom_torsion_atom_site_label_4
_geom_torsion
_geom_torsion_site_symmetry_1
_geom_torsion_site_symmetry_4
Co1 O1 C7 O2 0.000(1) . .
Co1 O1 C7 C1 180.0(2) . .
Co1 O4 C8 C4 180.000(6) 1_556 .
Co1 O4 C8 O3 0.000(13) 1_556 .
Co1 O2 C7 O1 0.000(3) . .
Co1 O2 C7 C1 180.0(2) . .
Co1 N1 C9 C9 -179.9(8) . 2_565
Co1 N1 C10 C10 -178.5(15) . 2_565
Co1 N1 C11 C11 178.4(12) . 2_565
O1 C7 C1 C2 180.0(2) . .
O1 C7 C1 C6 0.0(3) . .
O2 C7 C1 C2 0.0(3) . .
O2 C7 C1 C6 180.00(17) . .
C7 C1 C6 C5 180.0(3) . .
C4 C3 C2 C1 0.0 . .
C3 C4 C5 C6 0.0 . .
C3 C4 C8 O4 180.00(18) . .
C3 C4 C8 O3 0.00(18) . .
C3 C2 C1 C7 180.0(3) . .
C3 C2 C1 C6 0.0 . .
C2 C1 C6 C5 0.0 . .
C1 C6 C5 C4 0.0 . .
C5 C4 C3 C2 0.0 . .
C5 C4 C8 O4 0.00(18) . .
C5 C4 C8 O3 180.00(18) . .
C8 C4 C3 C2 180.00(11) . .
C8 C4 C5 C6 180.00(11) . .
C9 N1 C10 C10 -58(4) . 2_565
C9 N1 C11 C11 58(3) . 2_565
C10 N1 C9 C9 58(4) . 2_565
C10 N1 C11 C11 -52(5) . 2_565
C11 N1 C9 C9 -57(2) . 2_565
C11 N1 C10 C10 51(5) . 2_565
